data_1553301
loop_
_publ_author_name
'Liu, Shuai'
'Dai, Haofu'
'Makhloufi, Gamall'
'Heering, Christian'
'Janiak, Christoph'
'Hartmann, Rudolf'
'M\'andi, Attila'
'Kurt\'an, Tibor'
'M\"uller, Werner E G'
'Kassack, Matthias U.'
'Lin, Wenhan'
'Liu, Zhen'
'Proksch, Peter'

_publ_section_title
;
 Cytotoxic 14-Membered Macrolides from a Mangrove-Derived Endophytic
 Fungus, Pestalotiopsis microspora.
;
_journal_issue 9
_journal_name_full 'Journal of natural products'
_journal_page_first 2332
_journal_page_last 2340
_journal_paper_doi 10.1021/acs.jnatprod.6b00473
_journal_volume 79
_journal_year 2016
_chemical_absolute_configuration ad
_chemical_formula_moiety 'C14 H20 O4'
_chemical_formula_sum 'C14 H20 O4'
_chemical_formula_weight 252.30
_chemical_name_common nigrosporolide
_space_group_crystal_system orthorhombic
_space_group_IT_number 19
_space_group_name_Hall 'P 2ac 2ab'
_space_group_name_H-M_alt 'P 21 21 21'
_atom_sites_solution_hydrogens mixed
_audit_creation_method SHELXL-2014/7
_cell_angle_alpha 90
_cell_angle_beta 90
_cell_angle_gamma 90
_cell_formula_units_Z 4
_cell_length_a 4.8042(3)
_cell_length_b 7.6036(4)
_cell_length_c 37.247(2)
_cell_measurement_reflns_used 9898
_cell_measurement_temperature 150(2)
_cell_measurement_theta_max 30.948
_cell_measurement_theta_min 2.734
_cell_volume 1360.60(13)
_computing_cell_refinement 'SAINT (Bruker, 2014)'
_computing_data_collection 'APEX2 (Bruker, 2014)'
_computing_data_reduction 'SAINT (Bruker, 2014)'
_computing_molecular_graphics 'DIAMOND 3.2 (Crystal Impact, 2009)'
_computing_publication_material 'SHELXL-97 (Sheldrick, 2008)'
_computing_structure_refinement 'SHELXL-2014/7 (Sheldrick, 2014)'
_computing_structure_solution 'SHELXL2014 (Sheldrick, 2008)'
_diffrn_ambient_temperature 150(2)
_diffrn_measured_fraction_theta_full 0.997
_diffrn_measured_fraction_theta_max 0.996
_diffrn_measurement_device_type 'Bruker Kappa APEX-II CCD area detector'
_diffrn_measurement_method '\w scans'
_diffrn_radiation_type MoK\a
_diffrn_radiation_wavelength 0.71073
_diffrn_reflns_av_R_equivalents 0.0294
_diffrn_reflns_av_unetI/netI 0.0164
_diffrn_reflns_Laue_measured_fraction_full 0.997
_diffrn_reflns_Laue_measured_fraction_max 0.996
_diffrn_reflns_limit_h_max 6
_diffrn_reflns_limit_h_min -6
_diffrn_reflns_limit_k_max 9
_diffrn_reflns_limit_k_min -9
_diffrn_reflns_limit_l_max 46
_diffrn_reflns_limit_l_min -46
_diffrn_reflns_number 21569
_diffrn_reflns_point_group_measured_fraction_full 0.998
_diffrn_reflns_point_group_measured_fraction_max 0.997
_diffrn_reflns_theta_full 25.242
_diffrn_reflns_theta_max 26.460
_diffrn_reflns_theta_min 2.187
_diffrn_source 'microfocus sealed tube'
_exptl_absorpt_coefficient_mu 0.089
_exptl_absorpt_correction_T_max 0.7454
_exptl_absorpt_correction_T_min 0.7154
_exptl_absorpt_correction_type multi-scan
_exptl_absorpt_process_details '(<i>SADABS</i>; Sheldrick, 2012)'
_exptl_crystal_colour colorless
_exptl_crystal_density_diffrn 1.232
_exptl_crystal_description plank
_exptl_crystal_F_000 544
_exptl_crystal_size_max 0.800
_exptl_crystal_size_mid 0.100
_exptl_crystal_size_min 0.020
_refine_diff_density_max 0.215
_refine_diff_density_min -0.213
_refine_diff_density_rms 0.034
_refine_ls_abs_structure_details
;
 Flack x determined using 1037 quotients [(I+)-(I-)]/[(I+)+(I-)]
 (Parsons, Flack and Wagner, Acta Cryst. B69 (2013) 249-259).
;
_refine_ls_abs_structure_Flack 0.4(2)
_refine_ls_extinction_method none
_refine_ls_goodness_of_fit_ref 1.088
_refine_ls_hydrogen_treatment mixed
_refine_ls_matrix_type full
_refine_ls_number_parameters 170
_refine_ls_number_reflns 2786
_refine_ls_number_restraints 0
_refine_ls_restrained_S_all 1.088
_refine_ls_R_factor_all 0.0331
_refine_ls_R_factor_gt 0.0316
_refine_ls_shift/su_max 0.001
_refine_ls_shift/su_mean 0.000
_refine_ls_structure_factor_coef Fsqd
_refine_ls_weighting_details 'w=1/[\s^2^(Fo^2^)+(0.0335P)^2^+0.4101P] where P=(Fo^2^+2Fc^2^)/3'
_refine_ls_weighting_scheme calc
_refine_ls_wR_factor_gt 0.0787
_refine_ls_wR_factor_ref 0.0797
_reflns_Friedel_coverage 0.656
_reflns_Friedel_fraction_full 0.999
_reflns_Friedel_fraction_max 0.999
_reflns_number_gt 2692
_reflns_number_total 2786
_reflns_threshold_expression 'I > 2\s(I)'
_cod_data_source_file np6b00473_si_005.cif
_cod_data_source_block Co_45_2_5_2
_cod_original_cell_volume 1360.59(13)
_cod_database_code 1553301
_shelx_shelxl_version_number 2014/7
_shelx_space_group_comment
;
The symmetry employed for this shelxl refinement is uniquely defined
by the following loop, which should always be used as a source of
symmetry information in preference to the above space-group names.
They are only intended as comments.
;
_shelx_estimated_absorpt_t_min 0.932
_shelx_estimated_absorpt_t_max 0.998

loop_
_space_group_symop_operation_xyz
'x, y, z'
'x+1/2, -y+1/2, -z'
'-x, y+1/2, -z+1/2'
'-x+1/2, -y, z+1/2'

loop_
_atom_site_label
_atom_site_type_symbol
_atom_site_fract_x
_atom_site_fract_y
_atom_site_fract_z
_atom_site_U_iso_or_equiv
_atom_site_adp_type
_atom_site_occupancy
_atom_site_site_symmetry_order
_atom_site_calc_flag
_atom_site_refinement_flags_posn
_atom_site_refinement_flags_adp
O1 O 0.6715(5) 0.8228(2) 0.58066(4) 0.0679(7) Uani 1 1 d . .
H2 H 1.064(9) 0.873(5) 0.7339(10) 0.102 Uiso 1 1 d . U
C1 C 0.8334(5) 0.7146(2) 0.59127(5) 0.0327(5) Uani 1 1 d . .
O2 O 1.0135(3) 0.90000(16) 0.71121(3) 0.0230(3) Uani 1 1 d . .
C2 C 0.9594(4) 0.7057(2) 0.62752(5) 0.0262(4) Uani 1 1 d . .
H2A H 1.1256 0.6400 0.6309 0.031 Uiso 1 1 calc R U
O3 O 0.8506(3) 0.24890(17) 0.72354(3) 0.0211(3) Uani 1 1 d . .
C3 C 0.8462(4) 0.7868(2) 0.65523(5) 0.0231(4) Uani 1 1 d . .
H3A H 0.7118 0.8760 0.6509 0.028 Uiso 1 1 calc R U
C11 C 0.5045(4) 0.2839(3) 0.57786(5) 0.0291(4) Uani 1 1 d . .
H11A H 0.3766 0.3830 0.5830 0.035 Uiso 1 1 calc R U
H11B H 0.3887 0.1801 0.5720 0.035 Uiso 1 1 calc R U
C4 C 0.9218(4) 0.7434(2) 0.69313(5) 0.0188(4) Uani 1 1 d . .
H4A H 1.0747 0.6542 0.6933 0.023 Uiso 1 1 calc R U
C5 C 0.6690(4) 0.6689(2) 0.71196(5) 0.0206(4) Uani 1 1 d . .
H5A H 0.5567 0.7508 0.7247 0.025 Uiso 1 1 calc R U
C10 C 0.6708(4) 0.2438(3) 0.61197(5) 0.0235(4) Uani 1 1 d . .
H10A H 0.8032 0.1469 0.6071 0.028 Uiso 1 1 calc R U
H10B H 0.7800 0.3489 0.6189 0.028 Uiso 1 1 calc R U
H3 H 0.883(5) 0.141(3) 0.7160(6) 0.035 Uiso 1 1 d . U
O4 O 0.9118(3) 0.57165(17) 0.57269(3) 0.0264(3) Uani 1 1 d . .
C8 C 0.5034(4) 0.2359(2) 0.67693(5) 0.0207(4) Uani 1 1 d . .
H8A H 0.3619 0.1903 0.6921 0.025 Uiso 1 1 calc R U
C6 C 0.5863(4) 0.5033(2) 0.71281(5) 0.0198(4) Uani 1 1 d . .
H6A H 0.4227 0.4799 0.7263 0.024 Uiso 1 1 calc R U
C9 C 0.4843(4) 0.1925(2) 0.64248(5) 0.0224(4) Uani 1 1 d . .
H9A H 0.3317 0.1190 0.6363 0.027 Uiso 1 1 calc R U
C12 C 0.6790(5) 0.3309(3) 0.54476(5) 0.0287(4) Uani 1 1 d . .
H12A H 0.8545 0.2627 0.5456 0.034 Uiso 1 1 calc R U
H12B H 0.5762 0.2934 0.5230 0.034 Uiso 1 1 calc R U
C7 C 0.7200(4) 0.3478(2) 0.69495(4) 0.0175(4) Uani 1 1 d . .
H7A H 0.8624 0.3876 0.6771 0.021 Uiso 1 1 calc R U
C14 C 0.9229(6) 0.5653(3) 0.50810(5) 0.0399(6) Uani 1 1 d . .
H14A H 0.8200 0.5308 0.4865 0.060 Uiso 1 1 calc R U
H14B H 1.0987 0.5001 0.5092 0.060 Uiso 1 1 calc R U
H14C H 0.9618 0.6917 0.5073 0.060 Uiso 1 1 calc R U
C13 C 0.7507(5) 0.5239(3) 0.54099(5) 0.0269(4) Uani 1 1 d . .
H13A H 0.5752 0.5946 0.5404 0.032 Uiso 1 1 calc R U

loop_
_atom_site_aniso_label
_atom_site_aniso_U_11
_atom_site_aniso_U_22
_atom_site_aniso_U_33
_atom_site_aniso_U_23
_atom_site_aniso_U_13
_atom_site_aniso_U_12
O1 0.135(2) 0.0358(9) 0.0327(9) -0.0127(7) -0.0350(11) 0.0399(12)
C1 0.0597(14) 0.0180(9) 0.0204(9) -0.0015(7) -0.0040(9) 0.0036(10)
O2 0.0341(7) 0.0145(6) 0.0204(6) -0.0022(5) -0.0077(6) 0.0004(6)
C2 0.0373(10) 0.0197(9) 0.0215(9) -0.0015(7) -0.0026(8) -0.0009(8)
O3 0.0280(6) 0.0165(6) 0.0190(6) -0.0001(5) -0.0036(5) 0.0037(6)
C3 0.0335(10) 0.0142(8) 0.0215(9) -0.0010(7) -0.0068(8) 0.0022(8)
C11 0.0351(10) 0.0297(10) 0.0225(10) -0.0006(8) -0.0073(8) -0.0021(9)
C4 0.0243(9) 0.0127(8) 0.0194(8) -0.0027(7) -0.0029(7) 0.0017(7)
C5 0.0215(8) 0.0210(9) 0.0194(8) -0.0022(7) -0.0001(7) 0.0064(7)
C10 0.0287(9) 0.0222(9) 0.0197(9) -0.0016(7) -0.0038(7) 0.0007(8)
O4 0.0368(8) 0.0243(7) 0.0181(6) -0.0056(5) -0.0015(6) 0.0017(6)
C8 0.0185(8) 0.0199(9) 0.0236(9) 0.0030(7) 0.0008(7) -0.0014(7)
C6 0.0184(8) 0.0248(9) 0.0163(8) 0.0013(7) 0.0003(7) 0.0022(7)
C9 0.0225(8) 0.0196(8) 0.0250(9) -0.0001(7) -0.0055(7) -0.0022(7)
C12 0.0447(12) 0.0259(9) 0.0157(8) -0.0040(7) -0.0066(8) 0.0018(9)
C7 0.0188(8) 0.0176(8) 0.0160(8) 0.0026(7) 0.0011(7) 0.0010(7)
C14 0.0658(16) 0.0329(12) 0.0211(10) -0.0010(8) 0.0063(11) 0.0003(11)
C13 0.0418(11) 0.0244(9) 0.0146(8) -0.0032(7) -0.0034(8) 0.0051(9)

loop_
_atom_type_symbol
_atom_type_description
_atom_type_scat_dispersion_real
_atom_type_scat_dispersion_imag
_atom_type_scat_source
C C 0.0033 0.0016 'International Tables Vol C Tables 4.2.6.8 and 6.1.1.4'
H H 0.0000 0.0000 'International Tables Vol C Tables 4.2.6.8 and 6.1.1.4'
O O 0.0106 0.0060 'International Tables Vol C Tables 4.2.6.8 and 6.1.1.4'

loop_
_geom_angle_atom_site_label_1
_geom_angle_atom_site_label_2
_geom_angle_atom_site_label_3
_geom_angle
O1 C1 O4 124.56(19)
O1 C1 C2 126.68(18)
O4 C1 C2 108.54(17)
C4 O2 H2 109(3)
C3 C2 C1 121.50(19)
C3 C2 H2A 119.3
C1 C2 H2A 119.3
C7 O3 H3 109.1(16)
C2 C3 C4 122.35(17)
C2 C3 H3A 118.8
C4 C3 H3A 118.8
C10 C11 C12 115.34(17)
C10 C11 H11A 108.4
C12 C11 H11A 108.4
C10 C11 H11B 108.4
C12 C11 H11B 108.4
H11A C11 H11B 107.5
O2 C4 C3 109.52(14)
O2 C4 C5 109.83(14)
C3 C4 C5 109.01(15)
O2 C4 H4A 109.5
C3 C4 H4A 109.5
C5 C4 H4A 109.5
C6 C5 C4 127.59(16)
C6 C5 H5A 116.2
C4 C5 H5A 116.2
C9 C10 C11 111.64(16)
C9 C10 H10A 109.3
C11 C10 H10A 109.3
C9 C10 H10B 109.3
C11 C10 H10B 109.3
H10A C10 H10B 108.0
C1 O4 C13 118.05(16)
C9 C8 C7 128.30(17)
C9 C8 H8A 115.8
C7 C8 H8A 115.8
C5 C6 C7 127.69(17)
C5 C6 H6A 116.2
C7 C6 H6A 116.2
C8 C9 C10 128.82(17)
C8 C9 H9A 115.6
C10 C9 H9A 115.6
C13 C12 C11 115.13(16)
C13 C12 H12A 108.5
C11 C12 H12A 108.5
C13 C12 H12B 108.5
C11 C12 H12B 108.5
H12A C12 H12B 107.5
O3 C7 C6 105.59(13)
O3 C7 C8 109.55(14)
C6 C7 C8 110.35(14)
O3 C7 H7A 110.4
C6 C7 H7A 110.4
C8 C7 H7A 110.4
C13 C14 H14A 109.5
C13 C14 H14B 109.5
H14A C14 H14B 109.5
C13 C14 H14C 109.5
H14A C14 H14C 109.5
H14B C14 H14C 109.5
O4 C13 C14 108.30(18)
O4 C13 C12 106.67(15)
C14 C13 C12 113.65(16)
O4 C13 H13A 109.4
C14 C13 H13A 109.4
C12 C13 H13A 109.4

loop_
_geom_bond_atom_site_label_1
_geom_bond_atom_site_label_2
_geom_bond_distance
O1 C1 1.199(3)
C1 O4 1.343(2)
C1 C2 1.481(3)
O2 C4 1.437(2)
O2 H2 0.90(4)
C2 C3 1.320(3)
C2 H2A 0.9500
O3 C7 1.447(2)
O3 H3 0.88(3)
C3 C4 1.495(2)
C3 H3A 0.9500
C11 C10 1.532(2)
C11 C12 1.533(3)
C11 H11A 0.9900
C11 H11B 0.9900
C4 C5 1.512(3)
C4 H4A 1.0000
C5 C6 1.321(3)
C5 H5A 0.9500
C10 C9 1.499(3)
C10 H10A 0.9900
C10 H10B 0.9900
O4 C13 1.458(2)
C8 C9 1.328(2)
C8 C7 1.503(2)
C8 H8A 0.9500
C6 C7 1.501(2)
C6 H6A 0.9500
C9 H9A 0.9500
C12 C13 1.514(3)
C12 H12A 0.9900
C12 H12B 0.9900
C7 H7A 1.0000
C14 C13 1.512(3)
C14 H14A 0.9800
C14 H14B 0.9800
C14 H14C 0.9800
C13 H13A 1.0000

loop_
_geom_hbond_atom_site_label_D
_geom_hbond_atom_site_label_H
_geom_hbond_atom_site_label_A
_geom_hbond_distance_DH
_geom_hbond_distance_HA
_geom_hbond_distance_DA
_geom_hbond_angle_DHA
_geom_hbond_site_symmetry_A
O2 H2 O3 0.90(4) 1.89(4) 2.7662(18) 163(4) 3_756
O3 H3 O2 0.88(3) 1.94(3) 2.8038(18) 165(2) 1_545

loop_
_geom_torsion_atom_site_label_1
_geom_torsion_atom_site_label_2
_geom_torsion_atom_site_label_3
_geom_torsion_atom_site_label_4
_geom_torsion
O1 C1 C2 C3 20.0(4)
O4 C1 C2 C3 -154.8(2)
C1 C2 C3 C4 163.55(18)
C2 C3 C4 O2 124.28(19)
C2 C3 C4 C5 -115.5(2)
O2 C4 C5 C6 -152.95(18)
C3 C4 C5 C6 87.0(2)
C12 C11 C10 C9 -177.77(16)
O1 C1 O4 C13 -13.2(3)
C2 C1 O4 C13 161.68(17)
C4 C5 C6 C7 -0.8(3)
C7 C8 C9 C10 -0.5(3)
C11 C10 C9 C8 -140.2(2)
C10 C11 C12 C13 -87.9(2)
C5 C6 C7 O3 106.6(2)
C5 C6 C7 C8 -135.07(19)
C9 C8 C7 O3 -123.2(2)
C9 C8 C7 C6 121.0(2)
C1 O4 C13 C14 107.8(2)
C1 O4 C13 C12 -129.56(19)
C11 C12 C13 O4 60.7(2)
C11 C12 C13 C14 179.95(19)
